data_4505605
loop_
_publ_author_name
'Thu\'ery, Pierre'

_publ_section_title
;
 Lanthanide Ion Complexes with 2-, 3-, or 4-Sulfobenzoate and
 Cucurbit[6]uril
;
_journal_issue 3
_journal_name_full 'Crystal Growth &amp; Design'
_journal_page_first 1632
_journal_paper_doi 10.1021/cg2016808
_journal_volume 12
_journal_year 2012
_chemical_formula_sum 'C50 H72 Eu2 N26 O42 S2'
_chemical_formula_weight 2077.38
_space_group_IT_number 14
_symmetry_cell_setting monoclinic
_symmetry_space_group_name_Hall '-P 2yn'
_symmetry_space_group_name_H-M 'P 1 21/n 1'
_atom_sites_solution_hydrogens geom
_atom_sites_solution_primary heavy
_atom_sites_solution_secondary difmap
_audit_creation_method SHELXL-97
_cell_angle_alpha 90.00
_cell_angle_beta 114.636(2)
_cell_angle_gamma 90.00
_cell_formula_units_Z 2
_cell_length_a 14.6450(3)
_cell_length_b 17.4413(6)
_cell_length_c 15.4932(5)
_cell_measurement_reflns_used 97870
_cell_measurement_temperature 150(2)
_cell_measurement_theta_max 30.51
_cell_measurement_theta_min 2.34
_cell_volume 3597.17(19)
_computing_cell_refinement 'HKL2000 (Otwinowski & Minor, 1997)'
_computing_data_collection 'COLLECT (Nonius, 1998)'
_computing_data_reduction 'HKL2000 (Otwinowski & Minor, 1997)'
_computing_molecular_graphics 'SHELXTL (Sheldrick, 2008)'
_computing_publication_material 'SHELXTL (Sheldrick, 2008); PLATON (Spek, 2003)'
_computing_structure_refinement 'SHELXL-97 (Sheldrick, 2008)'
_computing_structure_solution 'SHELXS-97 (Sheldrick, 2008)'
_diffrn_ambient_temperature 150(2)
_diffrn_measured_fraction_theta_full 0.998
_diffrn_measured_fraction_theta_max 0.998
_diffrn_measurement_device_type 'Nonius Kappa-CCD area-detector diffractometer'
_diffrn_measurement_method 'two \f and four \w scans with 2\% steps (351 frames)'
_diffrn_radiation_monochromator graphite
_diffrn_radiation_source 'fine-focus sealed tube'
_diffrn_radiation_type MoK\a
_diffrn_radiation_wavelength 0.71073
_diffrn_reflns_av_R_equivalents 0.0379
_diffrn_reflns_av_sigmaI/netI 0.0559
_diffrn_reflns_limit_h_max 20
_diffrn_reflns_limit_h_min -20
_diffrn_reflns_limit_k_max 24
_diffrn_reflns_limit_k_min -24
_diffrn_reflns_limit_l_max 22
_diffrn_reflns_limit_l_min -22
_diffrn_reflns_number 97870
_diffrn_reflns_theta_full 30.51
_diffrn_reflns_theta_max 30.51
_diffrn_reflns_theta_min 2.34
_diffrn_standards_decay_% 0
_diffrn_standards_interval_time 0
_diffrn_standards_number 0
_exptl_absorpt_coefficient_mu 1.910
_exptl_absorpt_correction_T_max 0.780
_exptl_absorpt_correction_T_min 0.597
_exptl_absorpt_correction_type multi-scan
_exptl_absorpt_process_details 'SCALEPACK (Otwinowski & Minor, 1997)'
_exptl_crystal_colour colourless
_exptl_crystal_density_diffrn 1.918
_exptl_crystal_density_method 'not measured'
_exptl_crystal_description parallelepiped
_exptl_crystal_F_000 2096
_exptl_crystal_size_max 0.15
_exptl_crystal_size_mid 0.15
_exptl_crystal_size_min 0.13
_refine_diff_density_max 1.611
_refine_diff_density_min -1.480
_refine_diff_density_rms 0.145
_refine_ls_extinction_method none
_refine_ls_goodness_of_fit_ref 1.018
_refine_ls_hydrogen_treatment constr
_refine_ls_matrix_type full
_refine_ls_number_parameters 570
_refine_ls_number_reflns 10958
_refine_ls_number_restraints 24
_refine_ls_restrained_S_all 1.025
_refine_ls_R_factor_all 0.0572
_refine_ls_R_factor_gt 0.0365
_refine_ls_shift/su_max 0.001
_refine_ls_shift/su_mean 0.000
_refine_ls_structure_factor_coef Fsqd
_refine_ls_weighting_details 'calc w=1/[\s^2^(Fo^2^)+(0.0561P)^2^] where P=(Fo^2^+2Fc^2^)/3'
_refine_ls_weighting_scheme calc
_refine_ls_wR_factor_gt 0.0925
_refine_ls_wR_factor_ref 0.0985
_reflns_number_gt 8291
_reflns_number_total 10958
_reflns_threshold_expression >2sigma(I)
_cod_data_source_file cg2016808_si_002.cif
_cod_data_source_block 4
_cod_original_sg_symbol_H-M 'P 21/n'
_cod_database_code 4505605

loop_
_symmetry_equiv_pos_as_xyz
'x, y, z'
'-x+1/2, y+1/2, -z+1/2'
'-x, -y, -z'
'x-1/2, -y-1/2, z-1/2'

loop_
_atom_site_label
_atom_site_type_symbol
_atom_site_fract_x
_atom_site_fract_y
_atom_site_fract_z
_atom_site_U_iso_or_equiv
_atom_site_adp_type
_atom_site_occupancy
_atom_site_symmetry_multiplicity
_atom_site_calc_flag
_atom_site_refinement_flags
Eu Eu 0.587399(9) 0.474143(8) 0.878699(9) 0.02048(5) Uani 1 1 d .
S1 S 0.51174(5) 0.75934(4) 1.00650(5) 0.02197(14) Uani 1 1 d .
O1 O 0.63946(14) 0.55766(12) 1.00801(13) 0.0250(4) Uani 1 1 d .
O2 O 0.51516(13) 0.57691(11) 1.05359(13) 0.0236(4) Uani 1 1 d .
O3 O 0.51482(15) 0.71807(12) 0.92571(13) 0.0297(5) Uani 1 1 d .
O4 O 0.42801(14) 0.73528(12) 1.02759(14) 0.0262(4) Uani 1 1 d .
O5 O 0.51607(15) 0.84168(11) 0.99806(15) 0.0300(5) Uani 1 1 d .
O6 O 0.43828(14) 0.43001(12) 0.74948(13) 0.0269(4) Uani 1 1 d .
O7 O 0.28258(15) 0.29553(12) 0.35535(13) 0.0292(4) Uani 1 1 d .
O8 O 0.64364(15) 0.37681(12) 0.80045(14) 0.0286(4) Uani 1 1 d .
O9 O 0.51897(16) 0.22876(14) 0.40581(14) 0.0343(5) Uani 1 1 d .
O10 O 0.79852(17) 0.52019(12) 0.74616(15) 0.0307(5) Uani 1 1 d .
O11 O 0.64024(14) 0.37964(12) 0.35789(13) 0.0276(4) Uani 1 1 d .
O12 O 0.46402(16) 0.57569(13) 0.83320(14) 0.0352(5) Uani 1 1 d .
H12A H 0.4776 0.6091 0.8698 0.042 Uiso 1 1 d R
H12B H 0.4252 0.5862 0.7690 0.042 Uiso 1 1 d R
O13 O 0.5927(2) 0.5384(2) 0.7407(2) 0.0618(9) Uani 1 1 d .
H13A H 0.5477 0.5301 0.6765 0.074 Uiso 1 1 d R
H13B H 0.5832 0.5807 0.7523 0.074 Uiso 1 1 d R
O14 O 0.7581(2) 0.51420(18) 0.9091(2) 0.0567(8) Uani 1 1 d .
H14A H 0.7750 0.5199 0.8614 0.068 Uiso 1 1 d R
H14B H 0.8219 0.5246 0.9619 0.068 Uiso 1 1 d R
O15 O 0.69255(14) 0.39067(12) 1.00784(14) 0.0261(4) Uani 1 1 d .
H15A H 0.6500 0.3514 1.0045 0.031 Uiso 1 1 d R
H15B H 0.7286 0.3989 1.0767 0.031 Uiso 1 1 d R
O16 O 0.5626(2) 0.9210(2) 0.3098(2) 0.0760(11) Uani 1 1 d .
O17 O 0.57160(19) 0.99690(18) 0.2045(2) 0.0538(7) Uani 1 1 d .
O18 O 0.70674(18) 0.94209(15) 0.30426(16) 0.0415(6) Uani 1 1 d .
O19 O 0.4735(5) 0.4636(4) 0.5621(4) 0.145(2) Uani 1 1 d U
O20 O 0.9420(3) 0.5473(3) 1.0620(4) 0.0917(18) Uani 0.710(6) 1 d PU
O21 O 0.9959(7) 0.5913(7) 1.1900(8) 0.076(3) Uani 0.290(6) 1 d PU
O22 O 0.5716(2) 0.6988(2) 0.7689(2) 0.0384(10) Uani 0.732(7) 1 d PU
O23 O 0.5877(6) 0.6698(5) 0.7182(6) 0.036(2) Uani 0.268(7) 1 d PU
N1 N 0.29365(17) 0.41152(13) 0.61529(16) 0.0221(5) Uani 1 1 d .
N2 N 0.39564(17) 0.31303(14) 0.67562(16) 0.0234(5) Uani 1 1 d .
N3 N 0.34054(18) 0.26284(14) 0.51433(16) 0.0253(5) Uani 1 1 d .
N4 N 0.22671(17) 0.35485(14) 0.45713(15) 0.0236(5) Uani 1 1 d .
N5 N 0.56492(17) 0.27044(14) 0.71318(16) 0.0243(5) Uani 1 1 d .
N6 N 0.69924(17) 0.31651(14) 0.69889(16) 0.0235(5) Uani 1 1 d .
N7 N 0.65607(17) 0.24889(14) 0.54797(16) 0.0257(5) Uani 1 1 d .
N8 N 0.50987(17) 0.22071(15) 0.55037(16) 0.0270(5) Uani 1 1 d .
N9 N 0.80623(19) 0.40841(14) 0.66869(17) 0.0283(5) Uani 1 1 d .
N10 N 0.82897(18) 0.51956(13) 0.61199(17) 0.0230(5) Uani 1 1 d .
N11 N 0.76325(18) 0.46313(14) 0.45347(16) 0.0244(5) Uani 1 1 d .
N12 N 0.74960(17) 0.34961(14) 0.51220(16) 0.0240(5) Uani 1 1 d .
N13 N 0.6136(2) 0.95216(17) 0.27183(19) 0.0364(6) Uani 1 1 d .
C1 C 0.59988(19) 0.59181(15) 1.05482(18) 0.0195(5) Uani 1 1 d .
C2 C 0.65911(19) 0.65683(16) 1.11696(18) 0.0203(5) Uani 1 1 d .
C3 C 0.62505(19) 0.73235(16) 1.10571(18) 0.0212(5) Uani 1 1 d .
C4 C 0.6810(2) 0.78900(17) 1.16817(19) 0.0249(6) Uani 1 1 d .
H4 H 0.6576 0.8392 1.1606 0.030 Uiso 1 1 calc R
C5 C 0.7725(2) 0.77014(17) 1.2423(2) 0.0266(6) Uani 1 1 d .
H5 H 0.8095 0.8077 1.2853 0.032 Uiso 1 1 calc R
C6 C 0.8085(2) 0.69613(18) 1.2523(2) 0.0262(6) Uani 1 1 d .
H6 H 0.8705 0.6841 1.3009 0.031 Uiso 1 1 calc R
C7 C 0.75214(19) 0.63942(17) 1.18969(18) 0.0237(6) Uani 1 1 d .
H7 H 0.7767 0.5896 1.1964 0.028 Uiso 1 1 calc R
C8 C 0.3817(2) 0.38870(17) 0.68567(18) 0.0225(5) Uani 1 1 d .
C9 C 0.2401(2) 0.34753(16) 0.55458(18) 0.0228(6) Uani 1 1 d .
H9 H 0.1766 0.3368 0.5590 0.027 Uiso 1 1 calc R
C10 C 0.3147(2) 0.28003(16) 0.59228(18) 0.0227(5) Uani 1 1 d .
H10 H 0.2839 0.2359 0.6090 0.027 Uiso 1 1 calc R
C11 C 0.2836(2) 0.30417(16) 0.43384(19) 0.0242(6) Uani 1 1 d .
C12 C 0.4813(2) 0.26996(17) 0.73962(19) 0.0237(6) Uani 1 1 d .
H12C H 0.4609 0.2173 0.7416 0.028 Uiso 1 1 calc R
H12D H 0.5032 0.2911 0.8030 0.028 Uiso 1 1 calc R
C13 C 0.4042(2) 0.19966(16) 0.5138(2) 0.0255(6) Uani 1 1 d .
H13C H 0.3823 0.1810 0.4493 0.031 Uiso 1 1 calc R
H13D H 0.3964 0.1582 0.5520 0.031 Uiso 1 1 calc R
C14 C 0.6361(2) 0.32640(17) 0.74199(18) 0.0233(6) Uani 1 1 d .
C15 C 0.5799(2) 0.21560(17) 0.64966(18) 0.0235(5) Uani 1 1 d .
H15 H 0.5852 0.1631 0.6737 0.028 Uiso 1 1 calc R
C16 C 0.6809(2) 0.24325(16) 0.64862(19) 0.0223(5) Uani 1 1 d .
H16 H 0.7355 0.2067 0.6804 0.027 Uiso 1 1 calc R
C17 C 0.5572(2) 0.23312(17) 0.4928(2) 0.0256(6) Uani 1 1 d .
C18 C 0.7965(2) 0.35433(17) 0.73548(19) 0.0254(6) Uani 1 1 d .
H18A H 0.8066 0.3812 0.7936 0.031 Uiso 1 1 calc R
H18B H 0.8488 0.3158 0.7510 0.031 Uiso 1 1 calc R
C19 C 0.7268(2) 0.26823(17) 0.5088(2) 0.0250(6) Uani 1 1 d .
H19A H 0.7000 0.2513 0.4433 0.030 Uiso 1 1 calc R
H19B H 0.7888 0.2404 0.5434 0.030 Uiso 1 1 calc R
C20 C 0.8096(2) 0.48633(17) 0.68188(19) 0.0230(6) Uani 1 1 d .
C21 C 0.8305(2) 0.38551(17) 0.59063(19) 0.0239(6) Uani 1 1 d .
H21 H 0.8921 0.3548 0.6126 0.029 Uiso 1 1 calc R
C22 C 0.8437(2) 0.46407(16) 0.54910(19) 0.0227(6) Uani 1 1 d .
H22 H 0.9100 0.4690 0.5484 0.027 Uiso 1 1 calc R
C23 C 0.7095(2) 0.39618(17) 0.43348(19) 0.0230(5) Uani 1 1 d .
C24 C 0.8531(2) 0.60000(17) 0.61275(19) 0.0247(6) Uani 1 1 d .
H24A H 0.9130 0.6050 0.6011 0.030 Uiso 1 1 calc R
H24B H 0.8683 0.6207 0.6754 0.030 Uiso 1 1 calc R
C25 C 0.7571(2) 0.51765(16) 0.3814(2) 0.0238(6) Uani 1 1 d .
H25A H 0.7217 0.4942 0.3196 0.029 Uiso 1 1 calc R
H25B H 0.8246 0.5297 0.3886 0.029 Uiso 1 1 calc R

loop_
_atom_site_aniso_label
_atom_site_aniso_U_11
_atom_site_aniso_U_22
_atom_site_aniso_U_33
_atom_site_aniso_U_23
_atom_site_aniso_U_13
_atom_site_aniso_U_12
Eu 0.02134(8) 0.02146(8) 0.01842(8) -0.00235(5) 0.00807(6) -0.00034(5)
S1 0.0236(3) 0.0205(3) 0.0218(3) 0.0016(3) 0.0094(3) 0.0027(3)
O1 0.0261(10) 0.0255(11) 0.0225(10) -0.0040(8) 0.0094(8) -0.0003(8)
O2 0.0233(10) 0.0229(10) 0.0237(9) -0.0005(8) 0.0089(8) -0.0023(7)
O3 0.0363(11) 0.0302(11) 0.0212(10) 0.0008(8) 0.0107(9) 0.0078(9)
O4 0.0224(9) 0.0260(11) 0.0295(10) 0.0032(8) 0.0102(8) 0.0002(8)
O5 0.0312(11) 0.0202(10) 0.0397(12) 0.0050(9) 0.0157(9) 0.0032(8)
O6 0.0266(10) 0.0273(11) 0.0214(9) -0.0066(8) 0.0047(8) -0.0016(8)
O7 0.0367(11) 0.0304(11) 0.0202(9) -0.0022(8) 0.0115(9) 0.0003(9)
O8 0.0281(10) 0.0307(11) 0.0262(10) -0.0074(9) 0.0103(9) 0.0021(8)
O9 0.0314(11) 0.0500(14) 0.0202(10) -0.0067(10) 0.0096(9) -0.0077(10)
O10 0.0424(13) 0.0287(12) 0.0253(11) -0.0015(8) 0.0185(10) 0.0017(9)
O11 0.0282(10) 0.0293(11) 0.0211(10) -0.0043(8) 0.0060(8) 0.0009(8)
O12 0.0389(12) 0.0366(13) 0.0207(10) -0.0053(9) 0.0033(9) 0.0124(10)
O13 0.0643(19) 0.090(2) 0.0452(16) 0.0339(15) 0.0368(15) 0.0298(16)
O14 0.0446(15) 0.086(2) 0.0552(17) -0.0341(15) 0.0364(14) -0.0354(14)
O15 0.0230(10) 0.0265(11) 0.0247(10) 0.0018(8) 0.0059(8) 0.0007(8)
O16 0.0585(18) 0.097(3) 0.0595(18) 0.0371(18) 0.0122(15) -0.0310(17)
O17 0.0375(14) 0.0667(18) 0.0452(15) 0.0261(14) 0.0055(12) -0.0058(13)
O18 0.0460(14) 0.0430(15) 0.0326(12) 0.0041(11) 0.0134(11) 0.0091(11)
O19 0.169(5) 0.191(5) 0.091(3) 0.003(3) 0.069(3) -0.043(4)
O20 0.049(2) 0.110(4) 0.091(3) 0.055(3) 0.005(2) -0.018(2)
O21 0.037(4) 0.094(5) 0.084(5) 0.041(4) 0.013(4) -0.012(4)
O22 0.0402(18) 0.0367(19) 0.0346(19) 0.0022(14) 0.0121(14) -0.0079(14)
O23 0.040(4) 0.035(4) 0.030(4) 0.007(3) 0.014(3) -0.011(3)
N1 0.0234(11) 0.0220(12) 0.0183(10) -0.0019(9) 0.0060(9) -0.0004(9)
N2 0.0245(11) 0.0227(12) 0.0202(11) -0.0028(9) 0.0065(9) -0.0029(9)
N3 0.0298(12) 0.0259(13) 0.0192(11) -0.0018(9) 0.0092(10) 0.0016(10)
N4 0.0242(12) 0.0270(13) 0.0171(10) 0.0005(9) 0.0062(9) -0.0010(9)
N5 0.0280(12) 0.0256(13) 0.0206(11) -0.0040(9) 0.0114(10) -0.0010(9)
N6 0.0265(12) 0.0229(12) 0.0198(11) -0.0028(9) 0.0083(9) -0.0008(9)
N7 0.0292(12) 0.0293(13) 0.0199(11) -0.0024(10) 0.0115(10) -0.0024(10)
N8 0.0287(13) 0.0300(13) 0.0194(11) -0.0034(10) 0.0070(10) -0.0030(10)
N9 0.0426(15) 0.0238(13) 0.0227(12) -0.0004(10) 0.0177(11) -0.0022(10)
N10 0.0258(12) 0.0248(13) 0.0180(11) -0.0034(9) 0.0087(10) -0.0025(9)
N11 0.0262(12) 0.0255(13) 0.0169(11) -0.0008(9) 0.0045(10) -0.0020(9)
N12 0.0250(12) 0.0248(13) 0.0203(11) 0.0000(9) 0.0077(9) 0.0002(9)
N13 0.0434(16) 0.0317(14) 0.0288(14) -0.0010(12) 0.0097(12) -0.0109(12)
C1 0.0231(13) 0.0178(13) 0.0159(11) 0.0022(10) 0.0064(10) 0.0010(10)
C2 0.0222(13) 0.0230(14) 0.0168(12) -0.0001(10) 0.0092(10) -0.0025(10)
C3 0.0203(12) 0.0229(14) 0.0211(12) -0.0002(10) 0.0094(11) 0.0004(10)
C4 0.0277(14) 0.0243(14) 0.0256(14) -0.0028(11) 0.0141(12) -0.0034(11)
C5 0.0271(14) 0.0302(16) 0.0238(14) -0.0064(12) 0.0119(12) -0.0084(11)
C6 0.0215(13) 0.0341(16) 0.0212(13) -0.0001(12) 0.0071(11) -0.0038(11)
C7 0.0214(13) 0.0280(15) 0.0209(13) 0.0001(11) 0.0080(11) 0.0011(11)
C8 0.0228(13) 0.0285(15) 0.0177(12) 0.0000(11) 0.0098(11) -0.0016(11)
C9 0.0218(13) 0.0250(14) 0.0203(13) -0.0003(11) 0.0075(11) -0.0038(10)
C10 0.0226(13) 0.0242(14) 0.0195(12) -0.0031(11) 0.0069(11) -0.0048(11)
C11 0.0252(14) 0.0216(14) 0.0251(14) -0.0017(11) 0.0096(11) -0.0051(11)
C12 0.0274(14) 0.0248(14) 0.0193(12) 0.0019(11) 0.0102(11) 0.0027(11)
C13 0.0300(15) 0.0219(14) 0.0236(13) -0.0037(11) 0.0102(12) -0.0025(11)
C14 0.0256(14) 0.0263(15) 0.0162(12) 0.0036(11) 0.0068(11) 0.0050(11)
C15 0.0278(14) 0.0235(14) 0.0187(12) 0.0015(11) 0.0091(11) 0.0019(11)
C16 0.0273(14) 0.0205(13) 0.0209(13) -0.0012(10) 0.0116(11) 0.0019(10)
C17 0.0287(14) 0.0247(15) 0.0222(13) -0.0022(11) 0.0094(11) -0.0006(11)
C18 0.0262(14) 0.0283(15) 0.0188(12) 0.0001(11) 0.0064(11) -0.0027(11)
C19 0.0271(14) 0.0264(15) 0.0242(13) -0.0029(11) 0.0135(12) 0.0006(11)
C20 0.0205(13) 0.0287(15) 0.0186(13) 0.0008(11) 0.0070(11) -0.0015(10)
C21 0.0248(13) 0.0275(15) 0.0199(13) -0.0001(11) 0.0098(11) 0.0014(11)
C22 0.0213(13) 0.0276(15) 0.0177(12) 0.0000(11) 0.0066(11) 0.0018(10)
C23 0.0229(13) 0.0249(14) 0.0215(13) -0.0026(11) 0.0096(11) 0.0021(11)
C24 0.0245(13) 0.0264(15) 0.0187(13) 0.0007(11) 0.0044(11) -0.0045(11)
C25 0.0261(14) 0.0292(15) 0.0168(13) 0.0006(10) 0.0098(11) 0.0020(11)

loop_
_atom_type_symbol
_atom_type_description
_atom_type_scat_dispersion_real
_atom_type_scat_dispersion_imag
_atom_type_scat_source
C C 0.0033 0.0016 'International Tables Vol C Tables 4.2.6.8 and 6.1.1.4'
H H 0.0000 0.0000 'International Tables Vol C Tables 4.2.6.8 and 6.1.1.4'
N N 0.0061 0.0033 'International Tables Vol C Tables 4.2.6.8 and 6.1.1.4'
O O 0.0106 0.0060 'International Tables Vol C Tables 4.2.6.8 and 6.1.1.4'
S S 0.1246 0.1234 'International Tables Vol C Tables 4.2.6.8 and 6.1.1.4'
Eu Eu -0.1578 3.6682 'International Tables Vol C Tables 4.2.6.8 and 6.1.1.4'

loop_
_geom_angle_atom_site_label_1
_geom_angle_atom_site_label_2
_geom_angle_atom_site_label_3
_geom_angle
_geom_angle_site_symmetry_1
_geom_angle_site_symmetry_3
O1 Eu O2 83.89(7) . 3_667
O1 Eu O6 140.98(7) . .
O2 Eu O6 73.73(7) 3_667 .
O1 Eu O12 74.32(7) . .
O2 Eu O12 82.41(8) 3_667 .
O6 Eu O12 71.39(7) . .
O1 Eu O8 144.11(7) . .
O2 Eu O8 111.96(7) 3_667 .
O6 Eu O8 74.80(7) . .
O12 Eu O8 137.48(7) . .
O1 Eu O15 78.42(7) . .
O2 Eu O15 73.02(7) 3_667 .
O6 Eu O15 122.64(7) . .
O12 Eu O15 144.91(7) . .
O8 Eu O15 76.21(7) . .
O1 Eu O13 110.30(10) . .
O2 Eu O13 145.90(9) 3_667 .
O6 Eu O13 76.47(10) . .
O12 Eu O13 72.61(9) . .
O8 Eu O13 75.04(9) . .
O15 Eu O13 138.90(8) . .
O1 Eu O14 73.39(8) . .
O2 Eu O14 144.99(9) 3_667 .
O6 Eu O14 139.16(8) . .
O12 Eu O14 115.28(10) . .
O8 Eu O14 76.29(8) . .
O15 Eu O14 76.51(9) . .
O13 Eu O14 68.59(11) . .
O5 S1 O4 112.29(12) . .
O5 S1 O3 113.18(13) . .
O4 S1 O3 112.33(13) . .
O5 S1 C3 106.18(13) . .
O4 S1 C3 107.29(12) . .
O3 S1 C3 104.91(12) . .
C1 O1 Eu 136.89(17) . .
C1 O2 Eu 152.22(17) . 3_667
C8 O6 Eu 159.88(19) . .
C14 O8 Eu 157.26(18) . .
Eu O12 H12A 113.8 . .
Eu O12 H12B 120.2 . .
H12A O12 H12B 119.0 . .
Eu O13 H13A 126.0 . .
Eu O13 H13B 99.1 . .
H13A O13 H13B 105.7 . .
Eu O14 H14A 119.6 . .
Eu O14 H14B 140.0 . .
H14A O14 H14B 100.3 . .
Eu O15 H15A 102.6 . .
Eu O15 H15B 132.4 . .
H15A O15 H15B 102.5 . .
C8 N1 C25 123.4(2) . 3_666
C8 N1 C9 111.6(2) . .
C25 N1 C9 121.8(2) 3_666 .
C8 N2 C12 123.9(2) . .
C8 N2 C10 112.4(2) . .
C12 N2 C10 123.8(2) . .
C11 N3 C10 112.2(2) . .
C11 N3 C13 122.8(2) . .
C10 N3 C13 124.0(2) . .
C11 N4 C9 112.8(2) . .
C11 N4 C24 123.1(2) . 3_666
C9 N4 C24 123.0(2) . 3_666
C14 N5 C12 122.4(2) . .
C14 N5 C15 112.5(2) . .
C12 N5 C15 125.0(2) . .
C14 N6 C18 120.5(2) . .
C14 N6 C16 111.2(2) . .
C18 N6 C16 122.5(2) . .
C17 N7 C19 122.9(2) . .
C17 N7 C16 112.6(2) . .
C19 N7 C16 124.5(2) . .
C17 N8 C15 112.1(2) . .
C17 N8 C13 122.5(2) . .
C15 N8 C13 124.3(2) . .
C20 N9 C18 123.1(2) . .
C20 N9 C21 113.0(2) . .
C18 N9 C21 123.1(2) . .
C20 N10 C24 122.6(2) . .
C20 N10 C22 112.9(2) . .
C24 N10 C22 123.2(2) . .
C23 N11 C25 122.9(2) . .
C23 N11 C22 112.6(2) . .
C25 N11 C22 122.9(2) . .
C23 N12 C21 112.9(2) . .
C23 N12 C19 122.5(2) . .
C21 N12 C19 123.4(2) . .
O17 N13 O16 119.0(3) . .
O17 N13 O18 120.0(3) . .
O16 N13 O18 120.9(3) . .
O1 C1 O2 125.7(2) . .
O1 C1 C2 116.5(2) . .
O2 C1 C2 117.8(2) . .
C7 C2 C3 119.1(2) . .
C7 C2 C1 117.5(2) . .
C3 C2 C1 123.4(2) . .
C4 C3 C2 120.6(2) . .
C4 C3 S1 118.5(2) . .
C2 C3 S1 120.7(2) . .
C3 C4 C5 119.5(3) . .
C3 C4 H4 120.2 . .
C5 C4 H4 120.2 . .
C6 C5 C4 120.3(3) . .
C6 C5 H5 119.8 . .
C4 C5 H5 119.8 . .
C5 C6 C7 120.0(3) . .
C5 C6 H6 120.0 . .
C7 C6 H6 120.0 . .
C6 C7 C2 120.4(3) . .
C6 C7 H7 119.8 . .
C2 C7 H7 119.8 . .
O6 C8 N2 125.6(3) . .
O6 C8 N1 125.0(3) . .
N2 C8 N1 109.4(2) . .
N4 C9 N1 114.1(2) . .
N4 C9 C10 103.3(2) . .
N1 C9 C10 103.6(2) . .
N4 C9 H9 111.8 . .
N1 C9 H9 111.8 . .
C10 C9 H9 111.8 . .
N3 C10 N2 115.0(2) . .
N3 C10 C9 103.5(2) . .
N2 C10 C9 102.7(2) . .
N3 C10 H10 111.7 . .
N2 C10 H10 111.7 . .
C9 C10 H10 111.7 . .
O7 C11 N4 126.1(3) . .
O7 C11 N3 126.1(3) . .
N4 C11 N3 107.8(2) . .
N2 C12 N5 113.5(2) . .
N2 C12 H12C 108.9 . .
N5 C12 H12C 108.9 . .
N2 C12 H12D 108.9 . .
N5 C12 H12D 108.9 . .
H12C C12 H12D 107.7 . .
N3 C13 N8 112.9(2) . .
N3 C13 H13C 109.0 . .
N8 C13 H13C 109.0 . .
N3 C13 H13D 109.0 . .
N8 C13 H13D 109.0 . .
H13C C13 H13D 107.8 . .
O8 C14 N6 125.5(3) . .
O8 C14 N5 125.0(3) . .
N6 C14 N5 109.5(2) . .
N8 C15 N5 115.9(2) . .
N8 C15 C16 102.9(2) . .
N5 C15 C16 102.4(2) . .
N8 C15 H15 111.6 . .
N5 C15 H15 111.6 . .
C16 C15 H15 111.6 . .
N7 C16 N6 115.0(2) . .
N7 C16 C15 102.6(2) . .
N6 C16 C15 103.2(2) . .
N7 C16 H16 111.8 . .
N6 C16 H16 111.8 . .
C15 C16 H16 111.8 . .
O9 C17 N8 126.0(3) . .
O9 C17 N7 125.3(3) . .
N8 C17 N7 108.7(2) . .
N9 C18 N6 112.9(2) . .
N9 C18 H18A 109.0 . .
N6 C18 H18A 109.0 . .
N9 C18 H18B 109.0 . .
N6 C18 H18B 109.0 . .
H18A C18 H18B 107.8 . .
N7 C19 N12 114.1(2) . .
N7 C19 H19A 108.7 . .
N12 C19 H19A 108.7 . .
N7 C19 H19B 108.7 . .
N12 C19 H19B 108.7 . .
H19A C19 H19B 107.6 . .
O10 C20 N10 125.8(3) . .
O10 C20 N9 126.1(3) . .
N10 C20 N9 108.1(2) . .
N12 C21 N9 114.9(2) . .
N12 C21 C22 103.5(2) . .
N9 C21 C22 102.6(2) . .
N12 C21 H21 111.7 . .
N9 C21 H21 111.7 . .
C22 C21 H21 111.7 . .
N10 C22 N11 114.0(2) . .
N10 C22 C21 103.3(2) . .
N11 C22 C21 102.9(2) . .
N10 C22 H22 112.0 . .
N11 C22 H22 112.0 . .
C21 C22 H22 112.0 . .
O11 C23 N11 126.0(3) . .
O11 C23 N12 126.0(3) . .
N11 C23 N12 108.0(2) . .
N10 C24 N4 113.7(2) . 3_666
N10 C24 H24A 108.8 . .
N4 C24 H24A 108.8 3_666 .
N10 C24 H24B 108.8 . .
N4 C24 H24B 108.8 3_666 .
H24A C24 H24B 107.7 . .
N11 C25 N1 113.7(2) . 3_666
N11 C25 H25A 108.8 . .
N1 C25 H25A 108.8 3_666 .
N11 C25 H25B 108.8 . .
N1 C25 H25B 108.8 3_666 .
H25A C25 H25B 107.7 . .

loop_
_geom_bond_atom_site_label_1
_geom_bond_atom_site_label_2
_geom_bond_distance
_geom_bond_site_symmetry_2
Eu O1 2.3332(19) .
Eu O2 2.3373(19) 3_667
Eu O6 2.3926(18) .
Eu O12 2.416(2) .
Eu O8 2.421(2) .
Eu O15 2.4343(19) .
Eu O13 2.443(3) .
Eu O14 2.445(2) .
S1 O5 1.446(2) .
S1 O4 1.456(2) .
S1 O3 1.461(2) .
S1 C3 1.792(3) .
O1 C1 1.252(3) .
O2 C1 1.260(3) .
O2 Eu 2.3373(19) 3_667
O6 C8 1.225(3) .
O7 C11 1.219(3) .
O8 C14 1.234(3) .
O9 C17 1.228(3) .
O10 C20 1.225(3) .
O11 C23 1.222(3) .
O12 H12A 0.7788 .
O12 H12B 0.9354 .
O13 H13A 0.9480 .
O13 H13B 0.7862 .
O14 H14A 0.8773 .
O14 H14B 0.9676 .
O15 H15A 0.9124 .
O15 H15B 0.9837 .
O16 N13 1.250(4) .
O17 N13 1.241(4) .
O18 N13 1.254(4) .
N1 C8 1.356(3) .
N1 C25 1.453(4) 3_666
N1 C9 1.459(3) .
N2 C8 1.354(4) .
N2 C12 1.444(3) .
N2 C10 1.459(3) .
N3 C11 1.379(4) .
N3 C10 1.440(3) .
N3 C13 1.445(4) .
N4 C11 1.363(4) .
N4 C9 1.445(3) .
N4 C24 1.450(3) 3_666
N5 C14 1.361(4) .
N5 C12 1.444(3) .
N5 C15 1.453(4) .
N6 C14 1.358(4) .
N6 C18 1.454(3) .
N6 C16 1.462(3) .
N7 C17 1.367(4) .
N7 C19 1.442(4) .
N7 C16 1.449(3) .
N8 C17 1.356(4) .
N8 C15 1.453(3) .
N8 C13 1.457(4) .
N9 C20 1.372(4) .
N9 C18 1.450(4) .
N9 C21 1.451(4) .
N10 C20 1.358(4) .
N10 C24 1.446(4) .
N10 C22 1.452(4) .
N11 C23 1.370(4) .
N11 C25 1.440(4) .
N11 C22 1.459(3) .
N12 C23 1.377(4) .
N12 C21 1.440(3) .
N12 C19 1.454(4) .
C1 C2 1.506(4) .
C2 C7 1.392(4) .
C2 C3 1.393(4) .
C3 C4 1.387(4) .
C4 C5 1.393(4) .
C4 H4 0.9300 .
C5 C6 1.379(4) .
C5 H5 0.9300 .
C6 C7 1.390(4) .
C6 H6 0.9300 .
C7 H7 0.9300 .
C9 C10 1.545(4) .
C9 H9 0.9800 .
C10 H10 0.9800 .
C12 H12C 0.9700 .
C12 H12D 0.9700 .
C13 H13C 0.9700 .
C13 H13D 0.9700 .
C15 C16 1.562(4) .
C15 H15 0.9800 .
C16 H16 0.9800 .
C18 H18A 0.9700 .
C18 H18B 0.9700 .
C19 H19A 0.9700 .
C19 H19B 0.9700 .
C21 C22 1.559(4) .
C21 H21 0.9800 .
C22 H22 0.9800 .
C24 N4 1.450(3) 3_666
C24 H24A 0.9700 .
C24 H24B 0.9700 .
C25 N1 1.453(4) 3_666
C25 H25A 0.9700 .
C25 H25B 0.9700 .

loop_
_geom_hbond_atom_site_label_D
_geom_hbond_atom_site_label_H
_geom_hbond_atom_site_label_A
_geom_hbond_distance_DH
_geom_hbond_distance_HA
_geom_hbond_distance_DA
_geom_hbond_angle_DHA
_geom_hbond_site_symmetry_A
O12 H12A O3 0.78 2.07 2.808(3) 159.5 .
O12 H12B O11 0.94 1.89 2.817(3) 171.3 3_666
O13 H13A O19 0.95 2.02 2.895(7) 153.5 .
O13 H13B O22 0.79 2.09 2.869(5) 170.0 .
O14 H14A O10 0.88 1.95 2.825(3) 171.5 .
O14 H14B O20 0.97 1.84 2.807(5) 178.3 .
O15 H15A O4 0.91 1.83 2.727(3) 165.3 3_667
O15 H15B O18 0.98 1.85 2.806(3) 164.2 2_646
